data_2223152
loop_
_publ_author_name
'Amadoruge, Monika L.'
'Rheingold, Arnold L.'
'Weinert, Charles S.'

_publ_section_title
;
 2,2,3,3,5,5,6,6-Octa-<i>p</i>-tolyl-1,4-dioxa-2,3,5,6-tetragermacyclohexane
 dichloromethane disolvate
;
_journal_coeditor_code LH2875
_journal_issue 9
_journal_name_full 'Acta Crystallographica Section E'
_journal_page_first o2186
_journal_paper_doi 10.1107/S1600536809032012
_journal_volume 65
_journal_year 2009
_chemical_formula_iupac 'C56 H56 Ge4 O2, 2C H2 Cl2'
_chemical_formula_moiety 'C56 H56 Ge4 O2, 2(C H2 Cl2)'
_chemical_formula_sum 'C58 H60 Cl4 Ge4 O2'
_chemical_formula_weight 1221.22
_chemical_name_systematic
;
2,2,3,3,5,5,6,6-Octa-<i>p</i>-tolyl-1,4-dioxa-2,3,5,6-
tetragermacyclohexane dichloromethane disolvate
;
_space_group_IT_number 2
_symmetry_cell_setting triclinic
_symmetry_space_group_name_Hall '-P 1'
_symmetry_space_group_name_H-M 'P -1'
_atom_sites_solution_hydrogens geom
_atom_sites_solution_primary direct
_atom_sites_solution_secondary difmap
_audit_creation_method SHELXL-97
_cell_angle_alpha 110.9410(10)
_cell_angle_beta 94.7660(10)
_cell_angle_gamma 109.0690(10)
_cell_formula_units_Z 1
_cell_length_a 10.7810(10)
_cell_length_b 11.9050(10)
_cell_length_c 12.2950(10)
_cell_measurement_reflns_used 3385
_cell_measurement_temperature 123(2)
_cell_measurement_theta_max 25.46
_cell_measurement_theta_min 2.42
_cell_volume 1356.8(2)
_computing_cell_refinement 'SAINT (Bruker, 2007)'
_computing_data_collection 'APEX2 (Bruker, 2007)'
_computing_data_reduction 'SAINT (Bruker, 2007)'
_computing_molecular_graphics 'ORTEP-3 for Windows (Farrugia 1997)'
_computing_publication_material 'SHELXTL (Sheldrick, 2008)'
_computing_structure_refinement 'SHELXL97 (Sheldrick, 2008)'
_computing_structure_solution 'SHELXS97 (Sheldrick, 2008)'
_diffrn_ambient_temperature 123(2)
_diffrn_measured_fraction_theta_full 0.997
_diffrn_measured_fraction_theta_max 0.994
_diffrn_measurement_device_type 'Bruker APEXII CCD'
_diffrn_measurement_method '\f and \w'
_diffrn_radiation_monochromator graphite
_diffrn_radiation_source 'fine-focus sealed tube'
_diffrn_radiation_type MoK\a
_diffrn_radiation_wavelength 0.71073
_diffrn_reflns_av_R_equivalents 0.0259
_diffrn_reflns_av_sigmaI/netI 0.0335
_diffrn_reflns_limit_h_max 13
_diffrn_reflns_limit_h_min -12
_diffrn_reflns_limit_k_max 14
_diffrn_reflns_limit_k_min -14
_diffrn_reflns_limit_l_max 14
_diffrn_reflns_limit_l_min -14
_diffrn_reflns_number 12912
_diffrn_reflns_theta_full 25.00
_diffrn_reflns_theta_max 25.47
_diffrn_reflns_theta_min 1.82
_exptl_absorpt_coefficient_mu 2.432
_exptl_absorpt_correction_T_max 0.558
_exptl_absorpt_correction_T_min 0.471
_exptl_absorpt_correction_type multi-scan
_exptl_absorpt_process_details '(SADABS; Bruker, 2001)'
_exptl_crystal_colour colorless
_exptl_crystal_density_diffrn 1.495
_exptl_crystal_density_method 'not measured'
_exptl_crystal_description block
_exptl_crystal_F_000 620
_exptl_crystal_size_max 0.33
_exptl_crystal_size_mid 0.33
_exptl_crystal_size_min 0.24
_refine_diff_density_max 0.691
_refine_diff_density_min -0.687
_refine_ls_extinction_method none
_refine_ls_goodness_of_fit_ref 1.037
_refine_ls_hydrogen_treatment constr
_refine_ls_matrix_type full
_refine_ls_number_parameters 307
_refine_ls_number_reflns 5003
_refine_ls_number_restraints 0
_refine_ls_restrained_S_all 1.037
_refine_ls_R_factor_all 0.0438
_refine_ls_R_factor_gt 0.0391
_refine_ls_shift/su_max 0.010
_refine_ls_shift/su_mean 0.001
_refine_ls_structure_factor_coef Fsqd
_refine_ls_weighting_details 'calc w=1/[\s^2^(Fo^2^)+(0.085P)^2^+1.7P] where P=(Fo^2^+2Fc^2^)/3'
_refine_ls_weighting_scheme calc
_refine_ls_wR_factor_gt 0.1219
_refine_ls_wR_factor_ref 0.1276
_reflns_number_gt 4484
_reflns_number_total 5003
_reflns_threshold_expression I>2\s(I)
_cod_data_source_file lh2875.cif
_cod_data_source_block I
_cod_database_code 2223152
_cod_database_fobs_code 2223152

loop_
_symmetry_equiv_pos_as_xyz
'x, y, z'
'-x, -y, -z'

loop_
_atom_site_type_symbol
_atom_site_label
_atom_site_fract_x
_atom_site_fract_y
_atom_site_fract_z
_atom_site_U_iso_or_equiv
_atom_site_adp_type
_atom_site_calc_flag
_atom_site_refinement_flags
_atom_site_occupancy
_atom_site_disorder_assembly
_atom_site_disorder_group
Ge Ge1 -0.13908(3) -0.12172(3) 0.54987(3) 0.01478(13) Uani d . 1 . .
Ge Ge2 0.05411(3) -0.15168(3) 0.47168(3) 0.01465(13) Uani d . 1 . .
Cl Cl1 -0.42422(12) -0.66017(13) 0.12064(10) 0.0504(3) Uani d . 1 . .
Cl Cl2 -0.34737(13) -0.62602(13) 0.36550(12) 0.0487(3) Uani d . 1 . .
O O1 -0.0976(2) 0.0503(2) 0.6079(2) 0.0176(5) Uani d . 1 . .
C C11 -0.3071(3) -0.2118(3) 0.4277(3) 0.0159(7) Uani d . 1 . .
C C12 -0.4291(4) -0.2575(3) 0.4579(3) 0.0186(7) Uani d . 1 . .
H H12A -0.4300 -0.2533 0.5365 0.022 Uiso calc R 1 . .
C C13 -0.5499(4) -0.3096(3) 0.3745(3) 0.0202(7) Uani d . 1 . .
H H13A -0.6325 -0.3394 0.3973 0.024 Uiso calc R 1 . .
C C14 -0.5521(4) -0.3189(3) 0.2584(3) 0.0207(7) Uani d . 1 . .
C C15 -0.4299(4) -0.2780(3) 0.2270(3) 0.0216(8) Uani d . 1 . .
H H15A -0.4297 -0.2860 0.1473 0.026 Uiso calc R 1 . .
C C16 -0.3080(4) -0.2255(3) 0.3089(3) 0.0179(7) Uani d . 1 . .
H H16A -0.2255 -0.1990 0.2850 0.022 Uiso calc R 1 . .
C C17 -0.6840(4) -0.3656(4) 0.1715(4) 0.0301(9) Uani d . 1 . .
H H17A -0.6664 -0.3662 0.0944 0.045 Uiso calc R 1 . .
H H17B -0.7309 -0.3071 0.2029 0.045 Uiso calc R 1 . .
H H17C -0.7403 -0.4539 0.1606 0.045 Uiso calc R 1 . .
C C21 -0.1694(3) -0.1603(3) 0.6886(3) 0.0171(7) Uani d . 1 . .
C C22 -0.2246(4) -0.2883(4) 0.6779(3) 0.0227(8) Uani d . 1 . .
H H22A -0.2491 -0.3583 0.6014 0.027 Uiso calc R 1 . .
C C23 -0.2442(4) -0.3144(4) 0.7784(3) 0.0259(8) Uani d . 1 . .
H H23A -0.2830 -0.4021 0.7695 0.031 Uiso calc R 1 . .
C C24 -0.2076(4) -0.2135(4) 0.8919(3) 0.0240(8) Uani d . 1 . .
C C25 -0.1539(4) -0.0865(4) 0.9010(3) 0.0238(8) Uani d . 1 . .
H H25A -0.1294 -0.0162 0.9773 0.029 Uiso calc R 1 . .
C C26 -0.1353(4) -0.0601(4) 0.8020(3) 0.0214(7) Uani d . 1 . .
H H26A -0.0987 0.0278 0.8110 0.026 Uiso calc R 1 . .
C C27 -0.2218(5) -0.2411(5) 1.0016(4) 0.0352(10) Uani d . 1 . .
H H27A -0.1859 -0.1589 1.0729 0.053 Uiso calc R 1 . .
H H27B -0.1715 -0.2951 1.0064 0.053 Uiso calc R 1 . .
H H27C -0.3171 -0.2873 0.9967 0.053 Uiso calc R 1 . .
C C31 0.2103(3) -0.1027(3) 0.5950(3) 0.0161(7) Uani d . 1 . .
C C32 0.3365(4) -0.0790(3) 0.5677(3) 0.0204(7) Uani d . 1 . .
H H32A 0.3441 -0.0910 0.4882 0.024 Uiso calc R 1 . .
C C33 0.4503(4) -0.0386(4) 0.6537(3) 0.0215(7) Uani d . 1 . .
H H33A 0.5353 -0.0224 0.6327 0.026 Uiso calc R 1 . .
C C34 0.4436(4) -0.0209(3) 0.7708(3) 0.0203(7) Uani d . 1 . .
C C35 0.3173(4) -0.0456(4) 0.7987(3) 0.0220(8) Uani d . 1 . .
H H35A 0.3103 -0.0356 0.8778 0.026 Uiso calc R 1 . .
C C36 0.2015(4) -0.0846(4) 0.7134(3) 0.0215(8) Uani d . 1 . .
H H36A 0.1168 -0.0990 0.7348 0.026 Uiso calc R 1 . .
C C37 0.5681(4) 0.0202(4) 0.8630(4) 0.0298(9) Uani d . 1 . .
H H37A 0.5444 0.0278 0.9398 0.045 Uiso calc R 1 . .
H H37B 0.6327 0.1046 0.8715 0.045 Uiso calc R 1 . .
H H37C 0.6087 -0.0449 0.8379 0.045 Uiso calc R 1 . .
C C41 0.0141(3) -0.3236(3) 0.3480(3) 0.0168(7) Uani d . 1 . .
C C42 -0.0299(4) -0.3508(3) 0.2284(3) 0.0192(7) Uani d . 1 . .
H H42A -0.0363 -0.2836 0.2066 0.023 Uiso calc R 1 . .
C C43 -0.0646(4) -0.4758(4) 0.1403(3) 0.0207(7) Uani d . 1 . .
H H43A -0.0940 -0.4926 0.0590 0.025 Uiso calc R 1 . .
C C44 -0.0568(3) -0.5761(3) 0.1697(3) 0.0223(8) Uani d . 1 . .
C C45 -0.0114(4) -0.5482(4) 0.2895(3) 0.0234(8) Uani d . 1 . .
H H45A -0.0049 -0.6155 0.3111 0.028 Uiso calc R 1 . .
C C46 0.0242(4) -0.4241(3) 0.3776(3) 0.0196(7) Uani d . 1 . .
H H46A 0.0557 -0.4070 0.4586 0.023 Uiso calc R 1 . .
C C47 -0.0987(4) -0.7119(4) 0.0750(4) 0.0312(9) Uani d . 1 . .
H H47A -0.1281 -0.7134 -0.0032 0.047 Uiso calc R 1 . .
H H47B -0.1731 -0.7716 0.0926 0.047 Uiso calc R 1 . .
H H47C -0.0222 -0.7393 0.0741 0.047 Uiso calc R 1 . .
C C51 -0.3605(4) -0.5477(4) 0.2705(4) 0.0302(9) Uani d . 1 . .
H H51A -0.2705 -0.4833 0.2789 0.036 Uiso calc R 1 . .
H H51B -0.4207 -0.5003 0.2944 0.036 Uiso calc R 1 . .

loop_
_atom_site_aniso_label
_atom_site_aniso_U_11
_atom_site_aniso_U_22
_atom_site_aniso_U_33
_atom_site_aniso_U_12
_atom_site_aniso_U_13
_atom_site_aniso_U_23
Ge1 0.0139(2) 0.0158(2) 0.0129(2) 0.00301(15) 0.00181(15) 0.00655(15)
Ge2 0.0143(2) 0.0151(2) 0.0125(2) 0.00354(16) 0.00122(15) 0.00574(15)
Cl1 0.0304(6) 0.0638(8) 0.0307(6) 0.0060(6) 0.0030(5) 0.0020(5)
Cl2 0.0510(7) 0.0538(7) 0.0555(7) 0.0164(6) 0.0221(6) 0.0391(6)
O1 0.0207(13) 0.0147(12) 0.0147(12) 0.0039(10) 0.0037(10) 0.0058(9)
C11 0.0143(17) 0.0165(16) 0.0146(16) 0.0039(13) 0.0026(13) 0.0058(13)
C12 0.0185(18) 0.0235(18) 0.0146(16) 0.0067(15) 0.0077(14) 0.0089(14)
C13 0.0158(17) 0.0209(18) 0.0232(18) 0.0033(14) 0.0070(14) 0.0111(15)
C14 0.0187(18) 0.0153(17) 0.0240(18) 0.0022(14) -0.0007(15) 0.0085(14)
C15 0.0235(19) 0.0221(18) 0.0168(17) 0.0052(15) 0.0025(15) 0.0090(15)
C16 0.0161(17) 0.0196(17) 0.0170(17) 0.0037(14) 0.0051(14) 0.0090(14)
C17 0.018(2) 0.036(2) 0.033(2) 0.0020(17) -0.0019(17) 0.0200(18)
C21 0.0119(16) 0.0227(18) 0.0175(17) 0.0044(14) 0.0029(13) 0.0112(14)
C22 0.026(2) 0.0223(18) 0.0194(18) 0.0079(16) 0.0033(15) 0.0092(15)
C23 0.027(2) 0.025(2) 0.031(2) 0.0073(16) 0.0075(17) 0.0185(17)
C24 0.0197(19) 0.036(2) 0.0212(18) 0.0120(17) 0.0053(15) 0.0158(17)
C25 0.023(2) 0.030(2) 0.0165(17) 0.0112(16) 0.0039(15) 0.0070(15)
C26 0.0202(19) 0.0221(18) 0.0193(18) 0.0043(15) 0.0043(14) 0.0091(15)
C27 0.035(2) 0.052(3) 0.028(2) 0.018(2) 0.0097(18) 0.025(2)
C31 0.0153(17) 0.0155(16) 0.0166(17) 0.0063(14) 0.0034(13) 0.0053(13)
C32 0.0214(19) 0.0222(18) 0.0169(17) 0.0076(15) 0.0050(14) 0.0079(14)
C33 0.0175(18) 0.0218(18) 0.0262(19) 0.0053(15) 0.0059(15) 0.0127(15)
C34 0.0183(18) 0.0168(17) 0.0217(18) 0.0039(14) -0.0023(14) 0.0073(14)
C35 0.0220(19) 0.0275(19) 0.0163(17) 0.0077(16) 0.0022(14) 0.0109(15)
C36 0.0194(19) 0.0264(19) 0.0185(18) 0.0058(15) 0.0054(15) 0.0111(15)
C37 0.021(2) 0.035(2) 0.028(2) 0.0066(17) -0.0039(16) 0.0133(18)
C41 0.0137(17) 0.0174(17) 0.0168(17) 0.0045(14) 0.0044(13) 0.0053(14)
C42 0.0178(18) 0.0204(17) 0.0186(17) 0.0042(14) 0.0004(14) 0.0107(14)
C43 0.0148(17) 0.0275(19) 0.0150(17) 0.0065(15) 0.0020(14) 0.0052(14)
C44 0.0112(17) 0.0187(18) 0.029(2) 0.0027(14) 0.0038(15) 0.0036(15)
C45 0.024(2) 0.0192(18) 0.028(2) 0.0064(15) 0.0054(16) 0.0123(16)
C46 0.0174(18) 0.0219(18) 0.0175(17) 0.0054(15) 0.0012(14) 0.0085(14)
C47 0.025(2) 0.022(2) 0.035(2) 0.0076(17) 0.0021(17) 0.0014(17)
C51 0.034(2) 0.022(2) 0.029(2) 0.0070(17) 0.0054(18) 0.0082(16)

loop_
_atom_type_symbol
_atom_type_description
_atom_type_scat_dispersion_real
_atom_type_scat_dispersion_imag
_atom_type_scat_source
C C 0.0033 0.0016 'International Tables Vol C Tables 4.2.6.8 and 6.1.1.4'
H H 0.0000 0.0000 'International Tables Vol C Tables 4.2.6.8 and 6.1.1.4'
Ge Ge 0.1547 1.8001 'International Tables Vol C Tables 4.2.6.8 and 6.1.1.4'
O O 0.0106 0.0060 'International Tables Vol C Tables 4.2.6.8 and 6.1.1.4'
Cl Cl 0.1484 0.1585 'International Tables Vol C Tables 4.2.6.8 and 6.1.1.4'

loop_
_geom_angle_atom_site_label_1
_geom_angle_atom_site_label_2
_geom_angle_atom_site_label_3
_geom_angle_site_symmetry_1
_geom_angle_site_symmetry_3
_geom_angle
_geom_angle_publ_flag
O1 Ge1 C21 . . 102.60(10) n
O1 Ge1 C11 . . 109.60(10) n
C21 Ge1 C11 . . 109.10(10) n
O1 Ge1 Ge2 . . 104.82(8) n
C21 Ge1 Ge2 . . 116.80(10) n
C11 Ge1 Ge2 . . 113.10(10) n
O1 Ge2 C41 2_556 . 102.30(10) n
O1 Ge2 C31 2_556 . 108.80(10) n
C41 Ge2 C31 . . 110.50(10) n
O1 Ge2 Ge1 2_556 . 106.20(8) n
C41 Ge2 Ge1 . . 114.50(10) n
C31 Ge2 Ge1 . . 113.70(10) n
Ge2 O1 Ge1 2_556 . 126.70(10) n
C12 C11 C16 . . 118.6(3) ?
C12 C11 Ge1 . . 120.3(2) ?
C16 C11 Ge1 . . 121.0(3) ?
C13 C12 C11 . . 120.7(3) ?
C12 C13 C14 . . 121.1(3) ?
C13 C14 C15 . . 118.1(3) ?
C13 C14 C17 . . 120.6(3) ?
C15 C14 C17 . . 121.2(3) ?
C16 C15 C14 . . 121.7(3) ?
C15 C16 C11 . . 119.6(3) ?
C26 C21 C22 . . 118.2(3) ?
C26 C21 Ge1 . . 120.6(3) ?
C22 C21 Ge1 . . 121.2(3) ?
C21 C22 C23 . . 120.5(3) ?
C22 C23 C24 . . 120.9(4) ?
C25 C24 C23 . . 117.8(3) ?
C25 C24 C27 . . 121.0(4) ?
C23 C24 C27 . . 121.2(4) ?
C26 C25 C24 . . 121.5(3) ?
C25 C26 C21 . . 121.0(3) ?
C32 C31 C36 . . 118.4(3) ?
C32 C31 Ge2 . . 119.4(2) ?
C36 C31 Ge2 . . 122.2(3) ?
C33 C32 C31 . . 121.1(3) ?
C32 C33 C34 . . 121.3(3) ?
C33 C34 C35 . . 117.9(3) ?
C33 C34 C37 . . 120.8(3) ?
C35 C34 C37 . . 121.3(3) ?
C36 C35 C34 . . 121.6(3) ?
C35 C36 C31 . . 119.7(3) ?
C42 C41 C46 . . 118.6(3) ?
C42 C41 Ge2 . . 120.6(3) ?
C46 C41 Ge2 . . 120.8(2) ?
C41 C42 C43 . . 120.6(3) ?
C44 C43 C42 . . 120.9(3) ?
C43 C44 C45 . . 118.3(3) ?
C43 C44 C47 . . 120.9(3) ?
C45 C44 C47 . . 120.7(3) ?
C46 C45 C44 . . 121.1(3) ?
C45 C46 C41 . . 120.5(3) ?
Cl2 C51 Cl1 . . 111.2(2) ?
C11 C12 H12A . . 119.6 ?
H12A C12 C13 . . 119.7 ?
C12 C13 H13A . . 119.4 ?
H13A C13 C14 . . 119.5 ?
C14 C15 H15A . . 119.1 ?
C14 C15 C16 . . 121.7 ?
H15A C15 C16 . . 119.2 ?
C11 C16 H16A . . 120.1 ?
C15 C16 H16A . . 120.2 ?
C14 C17 H17A . . 109.4 ?
C14 C17 H17B . . 109.5 ?
C14 C17 H17C . . 109.5 ?
H17A C17 H17B . . 109.5 ?
H17A C17 H17C . . 109.4 ?
H17B C17 H17C . . 109.5 ?
C21 C22 H22A . . 119.7 ?
H22A C22 C23 . . 119.8 ?
C22 C23 H23A . . 119.5 ?
H23A C23 C24 . . 119.5 ?
C24 C25 H25A . . 119.3 ?
H25A C25 C26 . . 119.2 ?
C21 C26 H26A . . 119.4 ?
C25 C26 H26A . . 119.6 ?
C24 C27 H27A . . 109.4 ?
C24 C27 H27B . . 109.4 ?
C24 C27 H27C . . 109.5 ?
H27A C27 H27B . . 109.5 ?
H27A C27 H27C . . 109.5 ?
H27B C27 H27C . . 109.5 ?
C31 C32 H32A . . 119.4 ?
H32A C32 C33 . . 119.5 ?
C32 C33 H33A . . 119.3 ?
H33A C33 C34 . . 119.3 ?
C34 C35 H35A . . 119.2 ?
H35A C35 C36 . . 119.2 ?
C31 C36 H36A . . 120.2 ?
C35 C36 H36A . . 120.1 ?
C34 C37 H37A . . 109.5 ?
C34 C37 H37B . . 109.5 ?
C34 C37 H37C . . 109.5 ?
H37A C37 H37B . . 109.5 ?
H37A C37 H37C . . 109.5 ?
H37B C37 H37C . . 109.4 ?
C41 C42 H42A . . 119.7 ?
H42A C42 C43 . . 119.8 ?
C42 C43 H43A . . 119.5 ?
H43A C43 C44 . . 119.6 ?
C44 C45 H45A . . 119.4 ?
H45A C45 C46 . . 119.4 ?
C41 C46 H46A . . 119.8 ?
C45 C46 H46A . . 119.8 ?
C44 C47 H47A . . 109.5 ?
C44 C47 H47B . . 109.4 ?
C44 C47 H47C . . 109.5 ?
H47A C47 H47B . . 109.5 ?
H47A C47 H47C . . 109.5 ?
H47B C47 H47C . . 109.4 ?
C11 C12 H12A . . 119.6 ?
H12A C12 C13 . . 119.7 ?
C12 C13 H13A . . 119.4 ?
H13A C13 C14 . . 119.5 ?
C14 C15 H15A . . 119.1 ?
H15A C15 C16 . . 119.2 ?
C11 C16 H16A . . 120.1 ?
C15 C16 H16A . . 120.2 ?
C14 C17 H17A . . 109.4 ?
C14 C17 H17B . . 109.5 ?
C14 C17 H17C . . 109.5 ?
H17A C17 H17B . . 109.5 ?
H17A C17 H17C . . 109.4 ?
H17B C17 H17C . . 109.5 ?
C21 C22 H22A . . 119.7 ?
H22A C22 C23 . . 119.8 ?
C22 C23 H23A . . 119.5 ?
H23A C23 C24 . . 119.5 ?
C24 C25 H25A . . 119.3 ?
H25A C25 C26 . . 119.2 ?
C21 C26 H26A . . 119.4 ?
C25 C26 H26A . . 119.6 ?
C24 C27 H27A . . 109.4 ?
C24 C27 H27B . . 109.4 ?
C24 C27 H27C . . 109.5 ?
H27A C27 H27B . . 109.5 ?
H27A C27 H27C . . 109.5 ?
H27B C27 H27C . . 109.5 ?
C31 C32 H32A . . 119.4 ?
H32A C32 C33 . . 119.5 ?
C32 C33 H33A . . 119.3 ?
H33A C33 C34 . . 119.3 ?
C34 C35 H35A . . 119.2 ?
H35A C35 C36 . . 119.2 ?
C31 C36 H36A . . 120.2 ?
C35 C36 H36A . . 120.1 ?
C34 C37 H37A . . 109.5 ?
C34 C37 H37B . . 109.5 ?
C34 C37 H37C . . 109.5 ?
H37A C37 H37B . . 109.5 ?
H37A C37 H37C . . 109.5 ?
H37B C37 H37C . . 109.4 ?
C41 C42 H42A . . 119.7 ?
H42A C42 C43 . . 119.8 ?
C42 C43 H43A . . 119.5 ?
H43A C43 C44 . . 119.6 ?
C44 C45 H45A . . 119.4 ?
H45A C45 C46 . . 119.4 ?
C41 C46 H46A . . 119.8 ?
C45 C46 H46A . . 119.8 ?
C44 C47 H47A . . 109.5 ?
C44 C47 H47B . . 109.4 ?
C44 C47 H47C . . 109.5 ?
H47A C47 H47B . . 109.5 ?
H47A C47 H47C . . 109.5 ?
H47B C47 H47C . . 109.4 ?
Cl1 C51 H51A . . 109.4 ?
Cl1 C51 H51B . . 109.5 ?
Cl2 C51 H51A . . 109.4 ?
Cl2 C51 H51B . . 109.4 ?
H51A C51 H51B . . 108.0 ?

loop_
_geom_bond_atom_site_label_1
_geom_bond_atom_site_label_2
_geom_bond_site_symmetry_2
_geom_bond_distance
_geom_bond_publ_flag
Ge1 O1 . 1.790(2) n
Ge1 C21 . 1.945(3) n
Ge1 C11 . 1.953(3) n
Ge1 Ge2 . 2.4418(5) n
Ge2 O1 2_556 1.785(2) n
Ge2 C41 . 1.944(3) n
Ge2 C31 . 1.943(3) n
Cl1 C51 . 1.756(4) ?
Cl2 C51 . 1.758(4) ?
O1 Ge2 2_556 1.785(2) ?
C11 C12 . 1.386(5) ?
C11 C16 . 1.410(5) ?
C12 C13 . 1.389(5) ?
C13 C14 . 1.389(5) ?
C14 C15 . 1.387(5) ?
C14 C17 . 1.510(5) ?
C15 C16 . 1.388(5) ?
C21 C26 . 1.393(5) ?
C21 C22 . 1.394(5) ?
C22 C23 . 1.394(5) ?
C23 C24 . 1.395(6) ?
C24 C25 . 1.390(5) ?
C24 C27 . 1.505(5) ?
C25 C26 . 1.376(5) ?
C31 C32 . 1.391(5) ?
C31 C36 . 1.410(5) ?
C32 C33 . 1.375(5) ?
C33 C34 . 1.390(5) ?
C34 C35 . 1.395(5) ?
C34 C37 . 1.500(5) ?
C35 C36 . 1.388(5) ?
C41 C42 . 1.391(5) ?
C41 C46 . 1.402(5) ?
C42 C43 . 1.394(5) ?
C43 C44 . 1.391(5) ?
C44 C45 . 1.395(5) ?
C44 C47 . 1.505(5) ?
C45 C46 . 1.386(5) ?
C12 H12A . 0.951 ?
C13 H13A . 0.951 ?
C15 H15A . 0.950 ?
C16 H16A . 0.950 ?
C17 H17A . 0.980 ?
C17 H17B . 0.980 ?
C17 H17C . 0.980 ?
C22 H22A . 0.951 ?
C23 H23A . 0.950 ?
C25 H25A . 0.950 ?
C26 H26A . 0.950 ?
C27 H27A . 0.979 ?
C27 H27B . 0.980 ?
C27 H27C . 0.979 ?
C32 H32A . 0.951 ?
C33 H33A . 0.950 ?
C35 H35A . 0.949 ?
C36 H36A . 0.950 ?
C37 H37A . 0.979 ?
C37 H37B . 0.980 ?
C37 H37C . 0.980 ?
C42 H42A . 0.950 ?
C43 H43A . 0.950 ?
C45 H45A . 0.950 ?
C46 H46A . 0.950 ?
C47 H47A . 0.979 ?
C47 H47B . 0.981 ?
C47 H47C . 0.981 ?
C12 H12A . 0.951 ?
C13 H13A . 0.951 ?
C15 H15A . 0.950 ?
C16 H16A . 0.950 ?
C17 H17A . 0.980 ?
C17 H17B . 0.980 ?
C17 H17C . 0.980 ?
C22 H22A . 0.951 ?
C23 H23A . 0.950 ?
C25 H25A . 0.950 ?
C26 H26A . 0.950 ?
C27 H27A . 0.979 ?
C27 H27B . 0.980 ?
C27 H27C . 0.979 ?
C32 H32A . 0.951 ?
C33 H33A . 0.950 ?
C35 H35A . 0.949 ?
C36 H36A . 0.950 ?
C37 H37A . 0.979 ?
C37 H37B . 0.980 ?
C37 H37C . 0.980 ?
C42 H42A . 0.950 ?
C43 H43A . 0.950 ?
C45 H45A . 0.950 ?
C46 H46A . 0.950 ?
C47 H47A . 0.979 ?
C47 H47B . 0.981 ?
C47 H47C . 0.981 ?
C51 H51A . 0.990 ?
C51 H51B . 0.989 ?
